data_4518352
loop_
_publ_author_name
'Redhammer, G\"unther J.'
'Badami, Pavan'
'Meven, Martin'
'Ganschow, Steffen'
'Berendts, Stefan'
'Tippelt, Gerold'
'Rettenwander, Daniel'

_publ_section_title
;
 Wet-Environment-Induced Structural Alterations in Single- and
 Polycrystalline LLZTO Solid Electrolytes Studied by Diffraction
 Techniques
;
_journal_name_full 'ACS Applied Materials &amp; Interfaces'
_journal_paper_doi 10.1021/acsami.0c16016
_journal_year 2020
_chemical_absolute_configuration unk
_chemical_formula_moiety 'La2.93 Li3.59 H1.74 Ta0.95 Zr1.05 O12'
_chemical_formula_sum 'H1.74 La2.93 Li3.59 O12 Ta0.95 Zr1.05'
_chemical_formula_weight 893.34
_space_group_IT_number 220
_space_group_name_Hall 'I -4bd 2c 3'
_space_group_name_H-M_alt 'I -4 3 d'
_symmetry_cell_setting cubic
_symmetry_Int_Tables_number 220
_symmetry_space_group_name_Hall 'I -4bd 2c 3'
_symmetry_space_group_name_H-M 'I -4 3 d'
_atom_sites_solution_hydrogens difmap
_audit_conform_dict_location ftp://ftp.iucr.org/pub/cif_core.dic
_audit_conform_dict_name cif_core.dic
_audit_conform_dict_version 2.4.5
_audit_creation_date 2020-05-29T12:04:42-00:00
_audit_creation_method 'WinGX routine CIF_UPDATE'
_cell_angle_alpha 90
_cell_angle_beta 90
_cell_angle_gamma 90
_cell_formula_units_Z 8
_cell_length_a 12.9536(2)
_cell_length_b 12.9536(2)
_cell_length_c 12.9536(2)
_cell_measurement_reflns_used 33607
_cell_measurement_temperature 293(2)
_cell_measurement_theta_max 36.495
_cell_measurement_theta_min 3.853
_cell_measurement_wavelength 0.71073
_cell_volume 2173.56(6)
_computing_cell_refinement 'Bruker APEX2 (Bruker, 2012)'
_computing_data_collection 'Bruker APEX2 (Bruker, 2012)'
_computing_data_reduction 'Bruker APEX2 (Bruker, 2012)'
_computing_molecular_graphics 'Diamonds 3.2g (Brandenburg,2006)'
_computing_publication_material 'WinGX v1.70.01 (Farrugia 2012)'
_computing_structure_refinement 'SHELXL-2012 (Sheldrick, 2012)'
_computing_structure_solution 'SHELXS-2012 (Sheldrick, 2012)'
_diffrn_ambient_temperature 293(2)
_diffrn_measured_fraction_theta_full 1
_diffrn_measured_fraction_theta_max 0.992
_diffrn_measurement_device '3-circle diffractometer'
_diffrn_measurement_device_type 'SMART APEX'
_diffrn_measurement_method 'rotation, \w-scans at 4 different \f positions'
_diffrn_radiation_monochromator graphite
_diffrn_radiation_probe x-ray
_diffrn_radiation_type MoK\a
_diffrn_radiation_wavelength 0.71073
_diffrn_reflns_av_R_equivalents 0.0294
_diffrn_reflns_av_unetI/netI 0.0088
_diffrn_reflns_Laue_measured_fraction_full 1
_diffrn_reflns_Laue_measured_fraction_max 0.992
_diffrn_reflns_limit_h_max 21
_diffrn_reflns_limit_h_min -21
_diffrn_reflns_limit_k_max 21
_diffrn_reflns_limit_k_min -21
_diffrn_reflns_limit_l_max 21
_diffrn_reflns_limit_l_min -21
_diffrn_reflns_number 33607
_diffrn_reflns_point_group_measured_fraction_full 1
_diffrn_reflns_point_group_measured_fraction_max 0.991
_diffrn_reflns_theta_full 25.242
_diffrn_reflns_theta_max 36.495
_diffrn_reflns_theta_min 3.853
_exptl_absorpt_coefficient_mu 21.827
_exptl_absorpt_correction_T_max 0.225
_exptl_absorpt_correction_T_min 0.175
_exptl_absorpt_correction_type multi-scan
_exptl_absorpt_process_details 'multiscan correction with APEX2 software (Bruker 2012)'
_exptl_crystal_colour colourless
_exptl_crystal_density_diffrn 5.462
_exptl_crystal_density_method 'not measured'
_exptl_crystal_description isometric
_exptl_crystal_F_000 3099.9
_exptl_crystal_size_max 0.08
_exptl_crystal_size_mid 0.07
_exptl_crystal_size_min 0.07
_refine_diff_density_max 0.633
_refine_diff_density_min -0.688
_refine_diff_density_rms 0.145
_refine_ls_abs_structure_details
;
 Refined as an inversion twin.
;
_refine_ls_abs_structure_Flack 0.50(5)
_refine_ls_extinction_coef 0.00019(2)
_refine_ls_extinction_expression Fc^*^=kFc[1+0.001xFc^2^\l^3^/sin(2\q)]^-1/4^
_refine_ls_extinction_method 'SHELXL-2014/7 (Sheldrick 2014'
_refine_ls_goodness_of_fit_ref 1.177
_refine_ls_hydrogen_treatment refxyz
_refine_ls_matrix_type full
_refine_ls_number_constraints 0
_refine_ls_number_parameters 49
_refine_ls_number_reflns 890
_refine_ls_number_restraints 2
_refine_ls_restrained_S_all 1.175
_refine_ls_R_factor_all 0.017
_refine_ls_R_factor_gt 0.0163
_refine_ls_shift/su_max 0.001
_refine_ls_shift/su_mean 0
_refine_ls_structure_factor_coef Fsqd
_refine_ls_weighting_details 'w=1/[\s^2^(Fo^2^)+(0.0113P)^2^+11.4938P] where P=(Fo^2^+2Fc^2^)/3'
_refine_ls_weighting_scheme calc
_refine_ls_wR_factor_gt 0.0335
_refine_ls_wR_factor_ref 0.0337
_reflns_Friedel_coverage 0.811
_reflns_Friedel_fraction_full 1
_reflns_Friedel_fraction_max 0.99
_reflns_number_gt 862
_reflns_number_total 890
_reflns_threshold_expression 'I > 2\s(I)'
_cod_data_source_file am0c16016_si_004.cif
_cod_data_source_block S-LLZTO_363K_2d
_cod_original_cell_volume 2173.56(10)
_cod_original_formula_sum 'La2.93 Li3.59 H1.74 Ta0.95 Zr1.05 O12'
_cod_database_code 4518352
_shelx_shelxl_version_number 2014/7

loop_
_symmetry_equiv_pos_as_xyz
'x, y, z'
'x, -y, -z+1/2'
'-x, -y+1/2, z'
'-x, y+1/2, -z+1/2'
'y+1/4, -x+3/4, -z+1/4'
'-y+1/4, -x+3/4, z+3/4'
'-y+3/4, x+3/4, -z+1/4'
'y+3/4, x+3/4, z+3/4'
'y, z, x'
'-y, -z+1/2, x'
'y, -z, -x+1/2'
'-y, z+1/2, -x+1/2'
'z+1/4, -y+3/4, -x+1/4'
'z+1/4, y+1/4, x+1/4'
'-z+3/4, y+3/4, -x+1/4'
'-z+3/4, -y+1/4, x+1/4'
'z, x, y'
'-z+1/2, x, -y'
'-z, -x+1/2, y'
'z+1/2, -x+1/2, -y'
'x+3/4, z+3/4, y+3/4'
'x+3/4, -z+1/4, -y+3/4'
'-x+3/4, z+3/4, -y+1/4'
'-x+1/4, -z+3/4, y+3/4'
'x+1/2, y+1/2, z+1/2'
'x+1/2, -y+1/2, -z+1'
'-x+1/2, -y+1, z+1/2'
'-x+1/2, y+1, -z+1'
'y+3/4, -x+5/4, -z+3/4'
'-y+3/4, -x+5/4, z+5/4'
'-y+5/4, x+5/4, -z+3/4'
'y+5/4, x+5/4, z+5/4'
'y+1/2, z+1/2, x+1/2'
'-y+1/2, -z+1, x+1/2'
'y+1/2, -z+1/2, -x+1'
'-y+1/2, z+1, -x+1'
'z+3/4, -y+5/4, -x+3/4'
'z+3/4, y+3/4, x+3/4'
'-z+5/4, y+5/4, -x+3/4'
'-z+5/4, -y+3/4, x+3/4'
'z+1/2, x+1/2, y+1/2'
'-z+1, x+1/2, -y+1/2'
'-z+1/2, -x+1, y+1/2'
'z+1, -x+1, -y+1/2'
'x+5/4, z+5/4, y+5/4'
'x+5/4, -z+3/4, -y+5/4'
'-x+5/4, z+5/4, -y+3/4'
'-x+3/4, -z+5/4, y+5/4'

loop_
_atom_site_label
_atom_site_type_symbol
_atom_site_fract_x
_atom_site_fract_y
_atom_site_fract_z
_atom_site_U_iso_or_equiv
_atom_site_adp_type
_atom_site_occupancy
_atom_site_site_symmetry_order
_atom_site_calc_flag
_atom_site_refinement_flags_posn
_atom_site_refinement_flags_adp
_atom_site_refinement_flags_occupancy
_atom_site_disorder_assembly
_atom_site_disorder_group
La1 La 0.12327(3) 0 0.25 0.01321(9) Uani 0.975(8) 2 d S T . . .
Zr1 Zr -0.0098(4) -0.0098(4) -0.0098(4) 0.0137(16) Uani 0.524(11) 3 d S T P . .
Ta1 Ta -0.0002(2) -0.0002(2) -0.0002(2) 0.0056(3) Uani 0.476(11) 3 d S T P . .
O1 O 0.1023(3) 0.1956(3) 0.2783(3) 0.0159(7) Uani 1 1 d D . . . .
O2 O 0.0316(3) 0.4466(3) 0.1455(3) 0.0170(7) Uani 1 1 d . . . . .
Li1 Li 0.375 0 0.25 0.057(12) Uani 0.98(14) 4 d S T . . .
Li2 Li 0.875 0 0.25 0.07(2) Uani 0.64(14) 4 d S T . . .
Li3 Li 0.141(3) 0.180(3) 0.435(3) 0.015 Uiso 0.19(2) 1 d . U . . .
H1 H 0.115(11) 0.167(10) 0.321(11) 0.015 Uiso 0.44(15) 1 d D U . . .

loop_
_atom_site_aniso_label
_atom_site_aniso_U_11
_atom_site_aniso_U_22
_atom_site_aniso_U_33
_atom_site_aniso_U_23
_atom_site_aniso_U_13
_atom_site_aniso_U_12
La1 0.01010(12) 0.01319(17) 0.01635(18) 0.00785(8) 0 0
Zr1 0.0137(16) 0.0137(16) 0.0137(16) -0.0053(6) -0.0053(6) -0.0053(6)
Ta1 0.0056(3) 0.0056(3) 0.0056(3) -0.0020(4) -0.0020(4) -0.0020(4)
O1 0.0129(14) 0.0180(15) 0.0167(15) 0.0026(11) -0.0007(11) -0.0001(12)
O2 0.0183(16) 0.0179(15) 0.0150(15) -0.0006(12) 0.0013(11) 0.0017(11)
Li1 0.016(11) 0.077(18) 0.077(18) 0 0 0
Li2 0.03(2) 0.09(3) 0.09(3) 0 0 0

loop_
_atom_type_symbol
_atom_type_description
_atom_type_scat_dispersion_real
_atom_type_scat_dispersion_imag
_atom_type_scat_source
Li Li -0.0003 0.0001 'International Tables Vol C Tables 4.2.6.8 and 6.1.1.4'
O O 0.0106 0.006 'International Tables Vol C Tables 4.2.6.8 and 6.1.1.4'
Ta Ta -0.7052 6.5227 'International Tables Vol C Tables 4.2.6.8 and 6.1.1.4'
Zr Zr -2.9673 0.5597 'International Tables Vol C Tables 4.2.6.8 and 6.1.1.4'
La La -0.2871 2.4523 'International Tables Vol C Tables 4.2.6.8 and 6.1.1.4'
H H 0 0 'International Tables Vol C Tables 4.2.6.8 and 6.1.1.4'

loop_
_geom_angle_atom_site_label_1
_geom_angle_atom_site_label_2
_geom_angle_atom_site_label_3
_geom_angle
_geom_angle_site_symmetry_1
_geom_angle_site_symmetry_3
_geom_angle_publ_flag
O1 La1 O1 73.56(16) 17 44_445 ?
O1 La1 O2 109.99(9) 17 3 ?
O1 La1 O2 159.20(9) 44_445 3 ?
O1 La1 O2 159.20(9) 17 4_545 ?
O1 La1 O2 109.99(9) 44_445 4_545 ?
O2 La1 O2 74.31(16) 3 4_545 ?
O1 La1 O1 66.68(16) 17 . ?
O1 La1 O1 124.39(8) 44_445 . ?
O2 La1 O1 73.85(11) 3 . ?
O2 La1 O1 96.31(13) 4_545 . ?
O1 La1 O1 124.39(8) 17 2 ?
O1 La1 O1 66.68(16) 44_445 2 ?
O2 La1 O1 96.31(13) 3 2 ?
O2 La1 O1 73.85(11) 4_545 2 ?
O1 La1 O1 167.89(16) . 2 ?
O1 La1 O2 95.95(13) 17 17 ?
O1 La1 O2 73.65(11) 44_445 17 ?
O2 La1 O2 124.95(8) 3 17 ?
O2 La1 O2 66.67(16) 4_545 17 ?
O1 La1 O2 73.57(9) . 17 ?
O1 La1 O2 107.84(9) 2 17 ?
O1 La1 O2 73.65(11) 17 44_445 ?
O1 La1 O2 95.95(13) 44_445 44_445 ?
O2 La1 O2 66.67(16) 3 44_445 ?
O2 La1 O2 124.95(8) 4_545 44_445 ?
O1 La1 O2 107.84(9) . 44_445 ?
O1 La1 O2 73.57(9) 2 44_445 ?
O2 La1 O2 167.26(16) 17 44_445 ?
O1 La1 Li3 147.0(8) 17 8_444 ?
O1 La1 Li3 120.0(7) 44_445 8_444 ?
O2 La1 Li3 46.5(7) 3 8_444 ?
O2 La1 Li3 50.0(8) 4_545 8_444 ?
O1 La1 Li3 114.6(7) . 8_444 ?
O1 La1 Li3 53.7(7) 2 8_444 ?
O2 La1 Li3 116.4(8) 17 8_444 ?
O2 La1 Li3 75.0(8) 44_445 8_444 ?
O1 La1 Li3 120.0(7) 17 29_445 ?
O1 La1 Li3 147.0(8) 44_445 29_445 ?
O2 La1 Li3 50.0(8) 3 29_445 ?
O2 La1 Li3 46.5(7) 4_545 29_445 ?
O1 La1 Li3 53.7(7) . 29_445 ?
O1 La1 Li3 114.6(7) 2 29_445 ?
O2 La1 Li3 75.0(8) 17 29_445 ?
O2 La1 Li3 116.4(8) 44_445 29_445 ?
Li3 La1 Li3 66.7(16) 8_444 29_445 ?
O1 La1 Li2 143.22(8) 17 1_455 ?
O1 La1 Li2 143.22(8) 44_445 1_455 ?
O2 La1 Li2 37.16(8) 3 1_455 ?
O2 La1 Li2 37.16(8) 4_545 1_455 ?
O1 La1 Li2 83.94(8) . 1_455 ?
O1 La1 Li2 83.94(8) 2 1_455 ?
O2 La1 Li2 96.37(8) 17 1_455 ?
O2 La1 Li2 96.37(8) 44_445 1_455 ?
Li3 La1 Li2 33.3(8) 8_444 1_455 ?
Li3 La1 Li2 33.3(8) 29_445 1_455 ?
O1 La1 Li3 52.5(7) 17 16 ?
O1 La1 Li3 50.9(8) 44_445 16 ?
O2 La1 Li3 147.7(8) 3 16 ?
O2 La1 Li3 112.8(7) 4_545 16 ?
O1 La1 Li3 74.0(8) . 16 ?
O1 La1 Li3 116.0(8) 2 16 ?
O2 La1 Li3 46.6(7) 17 16 ?
O2 La1 Li3 121.0(7) 44_445 16 ?
Li3 La1 Li3 160.0(9) 8_444 16 ?
Li3 La1 Li3 110.67(12) 29_445 16 ?
Li2 La1 Li3 140.7(7) 1_455 16 ?
O1 La1 H1 70(3) 17 . ?
O1 La1 H1 114(4) 44_445 . ?
O2 La1 H1 85(4) 3 . ?
O2 La1 H1 90(3) 4_545 . ?
O1 La1 H1 15(3) . . ?
O1 La1 H1 163(3) 2 . ?
O2 La1 H1 58(3) 17 . ?
O2 La1 H1 122(3) 44_445 . ?
Li3 La1 H1 120(4) 8_444 . ?
Li3 La1 H1 54(3) 29_445 . ?
Li2 La1 H1 87(4) 1_455 . ?
Li3 La1 H1 64(4) 16 . ?
O1 Zr1 O1 92.0(3) 21_444 38_444 ?
O1 Zr1 O1 92.0(3) 21_444 8_444 ?
O1 Zr1 O1 92.0(3) 38_444 8_444 ?
O1 Zr1 O2 171.6(4) 21_444 44_445 ?
O1 Zr1 O2 94.14(15) 38_444 44_445 ?
O1 Zr1 O2 93.44(15) 8_444 44_445 ?
O1 Zr1 O2 94.14(15) 21_444 36_544 ?
O1 Zr1 O2 93.44(15) 38_444 36_544 ?
O1 Zr1 O2 171.6(4) 8_444 36_544 ?
O2 Zr1 O2 79.8(3) 44_445 36_544 ?
O1 Zr1 O2 93.44(15) 21_444 3 ?
O1 Zr1 O2 171.6(4) 38_444 3 ?
O1 Zr1 O2 94.14(15) 8_444 3 ?
O2 Zr1 O2 79.8(3) 44_445 3 ?
O2 Zr1 O2 79.8(3) 36_544 3 ?
O1 Zr1 Li3 136.7(8) 21_444 38_444 ?
O1 Zr1 Li3 45.6(7) 38_444 38_444 ?
O1 Zr1 Li3 97.1(8) 8_444 38_444 ?
O2 Zr1 Li3 48.7(8) 44_445 38_444 ?
O2 Zr1 Li3 82.3(8) 36_544 38_444 ?
O2 Zr1 Li3 127.7(8) 3 38_444 ?
O1 Zr1 Li3 97.1(8) 21_444 8_444 ?
O1 Zr1 Li3 136.7(8) 38_444 8_444 ?
O1 Zr1 Li3 45.6(7) 8_444 8_444 ?
O2 Zr1 Li3 82.3(8) 44_445 8_444 ?
O2 Zr1 Li3 127.7(8) 36_544 8_444 ?
O2 Zr1 Li3 48.7(8) 3 8_444 ?
Li3 Zr1 Li3 119.2(2) 38_444 8_444 ?
O1 Zr1 Li3 45.6(7) 21_444 21_444 ?
O1 Zr1 Li3 97.1(8) 38_444 21_444 ?
O1 Zr1 Li3 136.7(8) 8_444 21_444 ?
O2 Zr1 Li3 127.7(8) 44_445 21_444 ?
O2 Zr1 Li3 48.7(8) 36_544 21_444 ?
O2 Zr1 Li3 82.3(8) 3 21_444 ?
Li3 Zr1 Li3 119.2(2) 38_444 21_444 ?
Li3 Zr1 Li3 119.2(2) 8_444 21_444 ?
O1 Zr1 Li3 85.3(7) 21_444 18 ?
O1 Zr1 Li3 56.9(7) 38_444 18 ?
O1 Zr1 Li3 148.6(8) 8_444 18 ?
O2 Zr1 Li3 93.3(7) 44_445 18 ?
O2 Zr1 Li3 38.1(7) 36_544 18 ?
O2 Zr1 Li3 117.2(8) 3 18 ?
Li3 Zr1 Li3 65.5(14) 38_444 18 ?
Li3 Zr1 Li3 165.8(12) 8_444 18 ?
Li3 Zr1 Li3 53.7(14) 21_444 18 ?
O1 Zr1 Li3 56.9(7) 21_444 10 ?
O1 Zr1 Li3 148.6(8) 38_444 10 ?
O1 Zr1 Li3 85.3(7) 8_444 10 ?
O2 Zr1 Li3 117.2(8) 44_445 10 ?
O2 Zr1 Li3 93.3(7) 36_544 10 ?
O2 Zr1 Li3 38.1(7) 3 10 ?
Li3 Zr1 Li3 165.8(12) 38_444 10 ?
Li3 Zr1 Li3 53.7(14) 8_444 10 ?
Li3 Zr1 Li3 65.5(14) 21_444 10 ?
Li3 Zr1 Li3 118.2(3) 18 10 ?
O1 Zr1 Li3 148.6(8) 21_444 2 ?
O1 Zr1 Li3 85.3(7) 38_444 2 ?
O1 Zr1 Li3 56.9(7) 8_444 2 ?
O2 Zr1 Li3 38.1(7) 44_445 2 ?
O2 Zr1 Li3 117.2(8) 36_544 2 ?
O2 Zr1 Li3 93.3(7) 3 2 ?
Li3 Zr1 Li3 53.7(14) 38_444 2 ?
Li3 Zr1 Li3 65.5(14) 8_444 2 ?
Li3 Zr1 Li3 165.8(12) 21_444 2 ?
Li3 Zr1 Li3 118.2(3) 18 2 ?
Li3 Zr1 Li3 118.2(3) 10 2 ?
O2 Ta1 O2 86.5(2) 36_544 44_445 ?
O2 Ta1 O2 86.5(2) 36_544 3 ?
O2 Ta1 O2 86.5(2) 44_445 3 ?
O2 Ta1 O1 93.96(14) 36_544 38_444 ?
O2 Ta1 O1 94.67(15) 44_445 38_444 ?
O2 Ta1 O1 178.8(3) 3 38_444 ?
O2 Ta1 O1 94.67(15) 36_544 21_444 ?
O2 Ta1 O1 178.8(3) 44_445 21_444 ?
O2 Ta1 O1 93.96(14) 3 21_444 ?
O1 Ta1 O1 84.9(2) 38_444 21_444 ?
O2 Ta1 O1 178.8(3) 36_544 8_444 ?
O2 Ta1 O1 93.96(14) 44_445 8_444 ?
O2 Ta1 O1 94.67(15) 3 8_444 ?
O1 Ta1 O1 84.9(2) 38_444 8_444 ?
O1 Ta1 O1 84.9(2) 21_444 8_444 ?
O2 Ta1 Li3 49.3(8) 36_544 21_444 ?
O2 Ta1 Li3 135.3(8) 44_445 21_444 ?
O2 Ta1 Li3 84.9(8) 3 21_444 ?
O1 Ta1 Li3 94.5(8) 38_444 21_444 ?
O1 Ta1 Li3 45.9(7) 21_444 21_444 ?
O1 Ta1 Li3 130.4(8) 8_444 21_444 ?
O2 Ta1 Li3 84.9(8) 36_544 38_444 ?
O2 Ta1 Li3 49.3(8) 44_445 38_444 ?
O2 Ta1 Li3 135.3(8) 3 38_444 ?
O1 Ta1 Li3 45.9(7) 38_444 38_444 ?
O1 Ta1 Li3 130.4(8) 21_444 38_444 ?
O1 Ta1 Li3 94.5(8) 8_444 38_444 ?
Li3 Ta1 Li3 119.97(4) 21_444 38_444 ?
O2 Ta1 Li3 135.3(8) 36_544 8_444 ?
O2 Ta1 Li3 84.9(8) 44_445 8_444 ?
O2 Ta1 Li3 49.3(8) 3 8_444 ?
O1 Ta1 Li3 130.4(8) 38_444 8_444 ?
O1 Ta1 Li3 94.5(8) 21_444 8_444 ?
O1 Ta1 Li3 45.9(7) 8_444 8_444 ?
Li3 Ta1 Li3 119.97(4) 21_444 8_444 ?
Li3 Ta1 Li3 119.97(4) 38_444 8_444 ?
O2 Ta1 Li3 37.9(7) 36_544 18 ?
O2 Ta1 Li3 96.9(7) 44_445 18 ?
O2 Ta1 Li3 123.3(8) 3 18 ?
O1 Ta1 Li3 56.9(7) 38_444 18 ?
O1 Ta1 Li3 83.8(7) 21_444 18 ?
O1 Ta1 Li3 140.9(7) 8_444 18 ?
Li3 Ta1 Li3 54.1(14) 21_444 18 ?
Li3 Ta1 Li3 66.0(14) 38_444 18 ?
Li3 Ta1 Li3 172.4(15) 8_444 18 ?
O2 Ta1 Li3 96.9(7) 36_544 10 ?
O2 Ta1 Li3 123.3(8) 44_445 10 ?
O2 Ta1 Li3 37.9(7) 3 10 ?
O1 Ta1 Li3 140.9(7) 38_444 10 ?
O1 Ta1 Li3 56.9(7) 21_444 10 ?
O1 Ta1 Li3 83.8(7) 8_444 10 ?
Li3 Ta1 Li3 66.0(14) 21_444 10 ?
Li3 Ta1 Li3 172.4(15) 38_444 10 ?
Li3 Ta1 Li3 54.1(14) 8_444 10 ?
Li3 Ta1 Li3 119.58(16) 18 10 ?
O2 Ta1 Li3 123.3(8) 36_544 2 ?
O2 Ta1 Li3 37.9(7) 44_445 2 ?
O2 Ta1 Li3 96.9(7) 3 2 ?
O1 Ta1 Li3 83.8(7) 38_444 2 ?
O1 Ta1 Li3 140.9(7) 21_444 2 ?
O1 Ta1 Li3 56.9(7) 8_444 2 ?
Li3 Ta1 Li3 172.4(15) 21_444 2 ?
Li3 Ta1 Li3 54.1(14) 38_444 2 ?
Li3 Ta1 Li3 66.0(14) 8_444 2 ?
Li3 Ta1 Li3 119.58(16) 18 2 ?
Li3 Ta1 Li3 119.58(16) 10 2 ?
Zr1 O1 Li1 132.8(3) 32_444 9 ?
Zr1 O1 Ta1 5.0(3) 32_444 32_444 ?
Li1 O1 Ta1 128.1(2) 9 32_444 ?
Zr1 O1 Li3 93.0(11) 32_444 . ?
Li1 O1 Li3 65.0(10) 9 . ?
Ta1 O1 Li3 89.0(11) 32_444 . ?
Zr1 O1 La1 101.49(19) 32_444 9 ?
Li1 O1 La1 93.07(13) 9 9 ?
Ta1 O1 La1 104.49(16) 32_444 9 ?
Li3 O1 La1 158.0(11) . 9 ?
Zr1 O1 Li3 170.6(9) 32_444 29_445 ?
Li1 O1 Li3 56.2(9) 9 29_445 ?
Ta1 O1 Li3 173.5(9) 32_444 29_445 ?
Li3 O1 Li3 89.2(11) . 29_445 ?
La1 O1 Li3 79.2(10) 9 29_445 ?
Zr1 O1 La1 99.19(19) 32_444 . ?
Li1 O1 La1 121.16(17) 9 . ?
Ta1 O1 La1 102.21(15) 32_444 . ?
Li3 O1 La1 91.1(11) . . ?
La1 O1 La1 102.63(13) 9 . ?
Li3 O1 La1 71.6(9) 29_445 . ?
Zr1 O1 Li3 84.6(10) 32_444 31_445 ?
Li1 O1 Li3 54.8(10) 9 31_445 ?
Ta1 O1 Li3 81.5(9) 32_444 31_445 ?
Li3 O1 Li3 87.3(13) . 31_445 ?
La1 O1 Li3 77.9(8) 9 31_445 ?
Li3 O1 Li3 104.6(12) 29_445 31_445 ?
La1 O1 Li3 175.9(10) . 31_445 ?
Zr1 O1 H1 99(10) 32_444 . ?
Li1 O1 H1 80(10) 9 . ?
Ta1 O1 H1 96(10) 32_444 . ?
Li3 O1 H1 27(10) . . ?
La1 O1 H1 157(10) 9 . ?
Li3 O1 H1 79(10) 29_445 . ?
La1 O1 H1 64(10) . . ?
Li3 O1 H1 114(10) 31_445 . ?
Li3 O2 Li2 55.2(11) 9 3_655 ?
Li3 O2 Ta1 101.4(12) 9 3 ?
Li2 O2 Ta1 130.1(2) 3_655 3 ?
Li3 O2 Zr1 97.5(12) 9 3 ?
Li2 O2 Zr1 125.9(3) 3_655 3 ?
Ta1 O2 Zr1 4.5(2) 3 3 ?
Li3 O2 Li3 82.0(17) 9 6_554 ?
Li2 O2 Li3 50.6(11) 3_655 6_554 ?
Ta1 O2 Li3 86.2(11) 3 6_554 ?
Zr1 O2 Li3 83.3(11) 3 6_554 ?
Li3 O2 Li3 78.1(14) 9 31_445 ?
Li2 O2 Li3 48.0(9) 3_655 31_445 ?
Ta1 O2 Li3 177.8(10) 3 31_445 ?
Zr1 O2 Li3 173.8(10) 3 31_445 ?
Li3 O2 Li3 91.7(15) 6_554 31_445 ?
Li3 O2 La1 146.3(12) 9 3 ?
Li2 O2 La1 91.37(13) 3_655 3 ?
Ta1 O2 La1 104.11(16) 3 3 ?
Zr1 O2 La1 106.79(18) 3 3 ?
Li3 O2 La1 78.2(10) 6_554 3 ?
Li3 O2 La1 75.5(11) 31_445 3 ?
Li3 O2 La1 94.3(12) 9 9 ?
Li2 O2 La1 121.65(17) 3_655 9 ?
Ta1 O2 La1 101.46(15) 3 9 ?
Zr1 O2 La1 104.16(17) 3 9 ?
Li3 O2 La1 172.1(11) 6_554 9 ?
Li3 O2 La1 80.7(9) 31_445 9 ?
La1 O2 La1 101.76(13) 3 9 ?
O1 Li1 O1 114.25(12) 16 44_445 ?
O1 Li1 O1 100.3(2) 16 15_545 ?
O1 Li1 O1 114.25(12) 44_445 15_545 ?
O1 Li1 O1 114.25(12) 16 17 ?
O1 Li1 O1 100.3(2) 44_445 17 ?
O1 Li1 O1 114.25(12) 15_545 17 ?
O1 Li1 Li3 160.8(11) 16 15_545 ?
O1 Li1 Li3 78.1(12) 44_445 15_545 ?
O1 Li1 Li3 60.6(10) 15_545 15_545 ?
O1 Li1 Li3 75.6(10) 17 15_545 ?
O1 Li1 Li3 60.6(10) 16 16 ?
O1 Li1 Li3 75.6(10) 44_445 16 ?
O1 Li1 Li3 160.8(11) 15_545 16 ?
O1 Li1 Li3 78.1(12) 17 16 ?
Li3 Li1 Li3 139(2) 15_545 16 ?
O1 Li1 Li3 75.6(10) 16 17 ?
O1 Li1 Li3 160.8(11) 44_445 17 ?
O1 Li1 Li3 78.1(12) 15_545 17 ?
O1 Li1 Li3 60.6(10) 17 17 ?
Li3 Li1 Li3 97.2(7) 15_545 17 ?
Li3 Li1 Li3 97.2(7) 16 17 ?
O1 Li1 Li3 78.1(12) 16 44_445 ?
O1 Li1 Li3 60.6(10) 44_445 44_445 ?
O1 Li1 Li3 75.6(10) 15_545 44_445 ?
O1 Li1 Li3 160.8(11) 17 44_445 ?
Li3 Li1 Li3 97.2(7) 15_545 44_445 ?
Li3 Li1 Li3 97.2(7) 16 44_445 ?
Li3 Li1 Li3 139(2) 17 44_445 ?
O1 Li1 La1 129.86(11) 16 . ?
O1 Li1 La1 50.14(11) 44_445 . ?
O1 Li1 La1 129.86(11) 15_545 . ?
O1 Li1 La1 50.14(11) 17 . ?
Li3 Li1 La1 69.3(10) 15_545 . ?
Li3 Li1 La1 69.3(10) 16 . ?
Li3 Li1 La1 110.7(10) 17 . ?
Li3 Li1 La1 110.7(10) 44_445 . ?
O1 Li1 La1 50.14(11) 16 23_545 ?
O1 Li1 La1 129.86(11) 44_445 23_545 ?
O1 Li1 La1 50.14(11) 15_545 23_545 ?
O1 Li1 La1 129.86(11) 17 23_545 ?
Li3 Li1 La1 110.7(10) 15_545 23_545 ?
Li3 Li1 La1 110.7(10) 16 23_545 ?
Li3 Li1 La1 69.3(10) 17 23_545 ?
Li3 Li1 La1 69.3(10) 44_445 23_545 ?
La1 Li1 La1 180 . 23_545 ?
O1 Li1 Zr1 23.51(17) 16 27_545 ?
O1 Li1 Zr1 91.35(18) 44_445 27_545 ?
O1 Li1 Zr1 106.85(13) 15_545 27_545 ?
O1 Li1 Zr1 127.12(11) 17 27_545 ?
Li3 Li1 Zr1 156.7(10) 15_545 27_545 ?
Li3 Li1 Zr1 55.1(11) 16 27_545 ?
Li3 Li1 Zr1 99.1(10) 17 27_545 ?
Li3 Li1 Zr1 59.7(12) 44_445 27_545 ?
La1 Li1 Zr1 119.29(11) . 27_545 ?
La1 Li1 Zr1 60.71(11) 23_545 27_545 ?
O1 Li1 Zr1 127.12(11) 16 5_545 ?
O1 Li1 Zr1 23.51(17) 44_445 5_545 ?
O1 Li1 Zr1 91.35(18) 15_545 5_545 ?
O1 Li1 Zr1 106.85(13) 17 5_545 ?
Li3 Li1 Zr1 59.7(12) 15_545 5_545 ?
Li3 Li1 Zr1 99.1(10) 16 5_545 ?
Li3 Li1 Zr1 156.7(10) 17 5_545 ?
Li3 Li1 Zr1 55.1(11) 44_445 5_545 ?
La1 Li1 Zr1 60.71(11) . 5_545 ?
La1 Li1 Zr1 119.29(11) 23_545 5_545 ?
Zr1 Li1 Zr1 103.85(9) 27_545 5_545 ?
Li3 Li2 Li3 133(3) 29_545 8_544 ?
Li3 Li2 Li3 99.1(9) 29_545 10_655 ?
Li3 Li2 Li3 99.1(9) 8_544 10_655 ?
Li3 Li2 Li3 99.1(9) 29_545 12_645 ?
Li3 Li2 Li3 99.1(9) 8_544 12_645 ?
Li3 Li2 Li3 133(3) 10_655 12_645 ?
Li3 Li2 O2 164.6(12) 29_545 21_544 ?
Li3 Li2 O2 62.1(13) 8_544 21_544 ?
Li3 Li2 O2 78.5(12) 10_655 21_544 ?
Li3 Li2 O2 72.7(14) 12_645 21_544 ?
Li3 Li2 O2 72.7(14) 29_545 4_645 ?
Li3 Li2 O2 78.5(12) 8_544 4_645 ?
Li3 Li2 O2 164.6(12) 10_655 4_645 ?
Li3 Li2 O2 62.1(13) 12_645 4_645 ?
O2 Li2 O2 112.83(11) 21_544 4_645 ?
Li3 Li2 O2 62.1(13) 29_545 22 ?
Li3 Li2 O2 164.6(12) 8_544 22 ?
Li3 Li2 O2 72.7(14) 10_655 22 ?
Li3 Li2 O2 78.5(12) 12_645 22 ?
O2 Li2 O2 102.9(2) 21_544 22 ?
O2 Li2 O2 112.83(11) 4_645 22 ?
Li3 Li2 O2 78.5(12) 29_545 3_655 ?
Li3 Li2 O2 72.7(14) 8_544 3_655 ?
Li3 Li2 O2 62.1(13) 10_655 3_655 ?
Li3 Li2 O2 164.6(12) 12_645 3_655 ?
O2 Li2 O2 112.83(11) 21_544 3_655 ?
O2 Li2 O2 102.9(2) 4_645 3_655 ?
O2 Li2 O2 112.83(11) 22 3_655 ?
Li3 Li2 La1 66.5(13) 29_545 1_655 ?
Li3 Li2 La1 66.5(13) 8_544 1_655 ?
Li3 Li2 La1 113.5(13) 10_655 1_655 ?
Li3 Li2 La1 113.5(13) 12_645 1_655 ?
O2 Li2 La1 128.53(11) 21_544 1_655 ?
O2 Li2 La1 51.47(11) 4_645 1_655 ?
O2 Li2 La1 128.53(11) 22 1_655 ?
O2 Li2 La1 51.47(11) 3_655 1_655 ?
Li3 Li2 La1 113.5(13) 29_545 23_545 ?
Li3 Li2 La1 113.5(13) 8_544 23_545 ?
Li3 Li2 La1 66.5(13) 10_655 23_545 ?
Li3 Li2 La1 66.5(13) 12_645 23_545 ?
O2 Li2 La1 51.47(11) 21_544 23_545 ?
O2 Li2 La1 128.53(11) 4_645 23_545 ?
O2 Li2 La1 51.47(11) 22 23_545 ?
O2 Li2 La1 128.53(11) 3_655 23_545 ?
La1 Li2 La1 180 1_655 23_545 ?
Li2 Li3 O2 62.7(14) 31_435 17 ?
Li2 Li3 O1 133(2) 31_435 . ?
O2 Li3 O1 100.4(16) 17 . ?
Li2 Li3 Li1 172(2) 31_435 9 ?
O2 Li3 Li1 117.8(19) 17 9 ?
O1 Li3 Li1 54.4(10) . 9 ?
Li2 Li3 O2 56.8(11) 31_435 30_544 ?
O2 Li3 O2 102.3(17) 17 30_544 ?
O1 Li3 O2 89.2(16) . 30_544 ?
Li1 Li3 O2 128(2) 9 30_544 ?
Li2 Li3 O2 53.5(10) 31_435 29_445 ?
O2 Li3 O2 97.1(18) 17 29_445 ?
O1 Li3 O2 162(2) . 29_445 ?
Li1 Li3 O2 119.8(16) 9 29_445 ?
O2 Li3 O2 83.0(13) 30_544 29_445 ?
Li2 Li3 O1 127.4(18) 31_435 31_445 ?
O2 Li3 O1 151(2) 17 31_445 ?
O1 Li3 O1 89.6(15) . 31_445 ?
Li1 Li3 O1 48.2(8) 9 31_445 ?
O2 Li3 O1 105.4(16) 30_544 31_445 ?
O2 Li3 O1 77.0(11) 29_445 31_445 ?
Li2 Li3 O1 128(2) 31_435 29_445 ?
O2 Li3 O1 81.5(14) 17 29_445 ?
O1 Li3 O1 87.8(13) . 29_445 ?
Li1 Li3 O1 47.1(8) 9 29_445 ?
O2 Li3 O1 175(2) 30_544 29_445 ?
O2 Li3 O1 99.0(14) 29_445 29_445 ?
O1 Li3 O1 71.2(10) 31_445 29_445 ?
Li2 Li3 Li3 40.4(5) 31_435 16 ?
O2 Li3 Li3 58.0(16) 17 16 ?
O1 Li3 Li3 93(2) . 16 ?
Li1 Li3 Li3 147(2) 9 16 ?
O2 Li3 Li3 44.5(9) 30_544 16 ?
O2 Li3 Li3 92.9(10) 29_445 16 ?
O1 Li3 Li3 150(2) 31_445 16 ?
O1 Li3 Li3 139(2) 29_445 16 ?
Li2 Li3 Li3 40.4(5) 31_435 37_445 ?
O2 Li3 Li3 53.5(18) 17 37_445 ?
O1 Li3 Li3 154(3) . 37_445 ?
Li1 Li3 Li3 133(2) 9 37_445 ?
O2 Li3 Li3 96.3(10) 30_544 37_445 ?
O2 Li3 Li3 43.8(8) 29_445 37_445 ?
O1 Li3 Li3 113.2(18) 31_445 37_445 ?
O1 Li3 Li3 88(2) 29_445 37_445 ?
Li3 Li3 Li3 74.1(14) 16 37_445 ?
Li2 Li3 Ta1 97.5(16) 31_435 32_444 ?
O2 Li3 Ta1 111.1(15) 17 32_444 ?
O1 Li3 Ta1 45.1(9) . 32_444 ?
Li1 Li3 Ta1 89.2(14) 9 32_444 ?
O2 Li3 Ta1 44.5(8) 30_544 32_444 ?
O2 Li3 Ta1 123.4(15) 29_445 32_444 ?
O1 Li3 Ta1 95.6(14) 31_445 32_444 ?
O1 Li3 Ta1 132.0(15) 29_445 32_444 ?
Li3 Li3 Ta1 66.1(15) 16 32_444 ?
Li3 Li3 Ta1 137.7(15) 37_445 32_444 ?
Li2 Li3 Zr1 99.6(16) 31_435 32_444 ?
O2 Li3 Zr1 108.7(15) 17 32_444 ?
O1 Li3 Zr1 41.4(8) . 32_444 ?
Li1 Li3 Zr1 87.3(14) 9 32_444 ?
O2 Li3 Zr1 47.9(8) 30_544 32_444 ?
O2 Li3 Zr1 127.6(16) 29_445 32_444 ?
O1 Li3 Zr1 97.1(14) 31_445 32_444 ?
O1 Li3 Zr1 128.7(15) 29_445 32_444 ?
Li3 Li3 Zr1 66.4(15) 16 32_444 ?
Li3 Li3 Zr1 139.4(15) 37_445 32_444 ?
Ta1 Li3 Zr1 4.2(2) 32_444 32_444 ?
Li2 Li3 H1 126(6) 31_435 . ?
O2 Li3 H1 88(5) 17 . ?
O1 Li3 H1 12(5) . . ?
Li1 Li3 H1 61(6) 9 . ?
O2 Li3 H1 91(6) 30_544 . ?
O2 Li3 H1 173(6) 29_445 . ?
O1 Li3 H1 101(6) 31_445 . ?
O1 Li3 H1 87(6) 29_445 . ?
Li3 Li3 H1 86(6) 16 . ?
Li3 Li3 H1 142(6) 37_445 . ?
Ta1 Li3 H1 49(5) 32_444 . ?
Zr1 Li3 H1 45(5) 32_444 . ?

loop_
_geom_bond_atom_site_label_1
_geom_bond_atom_site_label_2
_geom_bond_distance
_geom_bond_site_symmetry_2
_geom_bond_publ_flag
La1 O1 2.507(4) 17 ?
La1 O1 2.507(4) 44_445 ?
La1 O2 2.517(4) 3 ?
La1 O2 2.517(4) 4_545 ?
La1 O1 2.574(4) . ?
La1 O1 2.574(4) 2 ?
La1 O2 2.595(4) 17 ?
La1 O2 2.595(4) 44_445 ?
La1 Li3 2.99(4) 8_444 ?
La1 Li3 2.99(4) 29_445 ?
La1 Li2 3.2160(4) 1_455 ?
La1 Li3 3.22(4) 16 ?
La1 H1 2.35(13) . ?
Zr1 O1 1.941(6) 21_444 ?
Zr1 O1 1.941(6) 38_444 ?
Zr1 O1 1.941(6) 8_444 ?
Zr1 O2 2.191(7) 44_445 ?
Zr1 O2 2.191(7) 36_544 ?
Zr1 O2 2.191(7) 3 ?
Zr1 Li3 2.93(4) 38_444 ?
Zr1 Li3 2.93(4) 8_444 ?
Zr1 Li3 2.93(4) 21_444 ?
Zr1 Li3 3.11(4) 18 ?
Zr1 Li3 3.11(4) 10 ?
Zr1 Li3 3.11(4) 2 ?
Ta1 O2 2.051(5) 36_544 ?
Ta1 O2 2.051(5) 44_445 ?
Ta1 O2 2.051(5) 3 ?
Ta1 O1 2.069(5) 38_444 ?
Ta1 O1 2.069(5) 21_444 ?
Ta1 O1 2.069(5) 8_444 ?
Ta1 Li3 2.92(4) 21_444 ?
Ta1 Li3 2.92(4) 38_444 ?
Ta1 Li3 2.92(4) 8_444 ?
Ta1 Li3 3.08(4) 18 ?
Ta1 Li3 3.08(4) 10 ?
Ta1 Li3 3.08(4) 2 ?
O1 Zr1 1.941(6) 32_444 ?
O1 Li1 1.955(3) 9 ?
O1 Ta1 2.069(5) 32_444 ?
O1 Li3 2.10(4) . ?
O1 La1 2.507(4) 9 ?
O1 Li3 2.54(4) 29_445 ?
O1 Li3 2.61(4) 31_445 ?
O1 H1 0.69(14) . ?
O2 Li3 1.93(4) 9 ?
O2 Li2 1.943(4) 3_655 ?
O2 Ta1 2.051(5) 3 ?
O2 Zr1 2.191(7) 3 ?
O2 Li3 2.22(4) 6_554 ?
O2 Li3 2.37(4) 31_445 ?
O2 La1 2.517(4) 3 ?
O2 La1 2.595(4) 9 ?
Li1 O1 1.955(3) 16 ?
Li1 O1 1.955(3) 44_445 ?
Li1 O1 1.955(3) 15_545 ?
Li1 O1 1.955(3) 17 ?
Li1 Li3 2.18(4) 15_545 ?
Li1 Li3 2.18(4) 16 ?
Li1 Li3 2.18(4) 17 ?
Li1 Li3 2.18(4) 44_445 ?
Li1 La1 3.2608(4) 23_545 ?
Li1 Zr1 3.5701(17) 27_545 ?
Li1 Zr1 3.5701(17) 5_545 ?
Li2 Li3 1.79(4) 29_545 ?
Li2 Li3 1.79(4) 8_544 ?
Li2 Li3 1.79(4) 10_655 ?
Li2 Li3 1.79(4) 12_645 ?
Li2 O2 1.943(4) 21_544 ?
Li2 O2 1.943(4) 4_645 ?
Li2 O2 1.943(4) 22 ?
Li2 O2 1.943(4) 3_655 ?
Li2 La1 3.2160(4) 1_655 ?
Li2 La1 3.2160(4) 23_545 ?
Li3 Li2 1.79(4) 31_435 ?
Li3 O2 1.93(4) 17 ?
Li3 Li1 2.18(4) 9 ?
Li3 O2 2.22(4) 30_544 ?
Li3 O2 2.37(4) 29_445 ?
Li3 O1 2.54(4) 31_445 ?
Li3 O1 2.61(4) 29_445 ?
Li3 Li3 2.73(7) 16 ?
Li3 Li3 2.73(7) 37_445 ?
Li3 Ta1 2.92(4) 32_444 ?
Li3 Zr1 2.93(4) 32_444 ?
Li3 H1 1.52(14) . ?
